data_2100861
loop_
_publ_author_name
'Buttner, R. H.'
'Maslen, E. N.'

_publ_section_title
;
 Structural parameters and electron difference density in BaTiO~3~
;
_journal_issue 6
_journal_name_full 'Acta Crystallographica Section B'
_journal_page_first 764
_journal_page_last 769
_journal_paper_doi 10.1107/S010876819200510X
_journal_volume 48
_journal_year 1992
_chemical_compound_source 'synthetic, from a mixture of KF:KMoO4:BaTiO3'
_chemical_formula_sum 'Ba O3 Ti'
_chemical_formula_weight 233.24
_symmetry_cell_setting tetragonal
_symmetry_space_group_name_Hall '-P 4 2'
_symmetry_space_group_name_H-M 'P 4/m m m'
_cell_angle_alpha 90.0
_cell_angle_beta 90.0
_cell_angle_gamma 90.0
_cell_formula_units_Z 1
_cell_length_a 3.9998(8)
_cell_length_b 3.9998(8)
_cell_length_c 4.0180(8)
_cell_volume 64.28(2)
_computing_structure_solution
;
 Computer programs STARTX, DIFDAT, ABSORB, ADDATM, ADDREF, FC, CRYLSQ,
 BONDLA, FOURR, CHARGE, CONTRS, SLANT and PLOT from the XTAL2.6 system
 (Hall & Stewart, 1989), installed on a SUN 280 computer, were used.
;
_diffrn_measurement_device_type 'Syntex P21 diffractometer'
_diffrn_radiation_monochromator graphite
_diffrn_radiation_type Mo
_diffrn_radiation_wavelength 0.71069
_diffrn_reflns_limit_h_max 8
_diffrn_reflns_limit_h_min -8
_diffrn_reflns_limit_k_max 8
_diffrn_reflns_limit_k_min -8
_diffrn_reflns_limit_l_max 8
_diffrn_reflns_limit_l_min -8
_diffrn_reflns_theta_max 50.0
_diffrn_standards_decay_% 0.6(2)
_diffrn_standards_interval_count 100
_exptl_absorpt_coefficient_mu 18.60
_exptl_crystal_density_diffrn 6.024
_exptl_crystal_F_000 102
_exptl_crystal_preparation
;
 A mixture of KF:KMoO4:BaTiO3 in the molar ratio 60:30:10 was heated
 to 1323K and cooled by approximately 15 K h -1.
;
_exptl_crystal_thermal_history 'heated to 1323K and cooled by approximately 15 K h -1'
_refine_ls_R_factor_all 0.012
_refine_ls_weighting_details w=1/[\s^2^(Fo^2^)]
_refine_ls_weighting_scheme calc
_refine_ls_wR_factor_all 0.013
_cod_data_source_file as0598.cif
_cod_data_source_block as0598d
_cod_depositor_comments
;
 The optimal structure CIF was identified and additional refinement
 parameters not present in the original as0598.cif file were added
 after consulting the text of the publication (R.H.Buttner &
 E.N.Maslen (1992) Acta Cryst. B pp. 764-769).

 The location of the FOBS data was specified in a footnote on the page
 765 of the original paper as follows:

 "Lists of structure factors and the correlation matrix for the
  non-centrosymmetric refinement of data set (1) have been deposited
  with the British Library Document Supply Centre as Supplementary
  Publication No. SUP 55254 (4 pp.). Copies may be obtained through
  The Technical Editor, International Union of Crystallography, 5
  Abbey Square, Chester CH1 2HU, England. [CIF reference: AS0598]"

 Unit cell constants for the cubic model (data blocks as0598e and
 as0598f) is taken from the R.H.Buttner & E.N.Maslen (1992) Acta
 Cryst. B p. 765:

 "The equivalent cubic cell dimension was set at 4.006 (2)\%A"

 The original CIF's _audit_creation_method value lists "as0598e is Model
 1-Set 1 & as0598f is Model1-Set 1"; thus, the same "Model 1-Set 1" is
 assigned to both datablocks as0598e and as0598f. The data in two data
 blocks as0598e and as0598f appear to be identical. There might be therefore
 a mistake in the provided model numbers, or a wrong data block might be
 inserted into the original as0598.cif file. But the blocks are for control
 anyway, so the solved structure not affected even if this was a mistake.

 In addition, atomic coordinates fiven for the cubic models (as0598e
 and as0598f) in the CIF file are different from thos provided in the
 table 2 of the publication. Again, the cubic models are only for
 illustration of a suboptimal structure, so this is not a big problem
 IMHO.

 Anisotropic temperature factors (Uij) and atomic charges determined
 by Hirshfeld (1977) methods are given as tables in the paper text. I
 did not have enough determination to key them in... ;)

 Saulius Gra\<zulis
 2010.07.19

 Removed the _cod_suboptimal_structure data item in preparation for
 its deprecation. The fact that the structure is a suboptimal one
 should be derived from the presence of the _cod_related_optimal_struct
 data item.

 Antanas Vaitkus,
 2019-05-21
;
_cod_original_cell_volume 64.281(3)
_cod_original_formula_sum 'Ba1 O3 Ti1'
_cod_related_optimal_struct 2100859
_cod_database_code 2100861

loop_
_atom_site_label
_atom_site_fract_x
_atom_site_fract_y
_atom_site_fract_z
_atom_site_U_iso_or_equiv
Ba 0.0 0.0 0.0 ?
Ti 0.5 0.5 0.5 ?
O1 0.5 0.5 0.0 ?
O2 0.5 0.0 0.5 ?

_cod_duplicate_entry 2100860
